data_7205667
loop_
_publ_author_name
'Altamura, Maria'
'Guidi, Antonio'
'Jierry, Lo\"ic'
'Paoli, Paola'
'Rossi, Patrizia'

_publ_section_title
;
 Uncommon crystal motif of brucine in its diastereomeric salt with
 (11-oxo-11H-dibenzo[b,f][1,4]thiazepin-10-yl)-acetic acid: a case of
 possible crystallization-induced dynamic resolution
;
_journal_issue 7
_journal_name_full CrystEngComm
_journal_page_first 2310
_journal_paper_doi 10.1039/c0ce00595a
_journal_volume 13
_journal_year 2011
_chemical_absolute_configuration rm
_chemical_formula_sum 'C41 H43 N3 O8 S'
_chemical_formula_weight 737.84
_chemical_name_systematic
;
?
;
_space_group_IT_number 4
_symmetry_cell_setting monoclinic
_symmetry_space_group_name_Hall 'P 2yb'
_symmetry_space_group_name_H-M 'P 1 21 1'
_atom_sites_solution_hydrogens 'difmap geom'
_atom_sites_solution_primary direct
_atom_sites_solution_secondary difmap
_audit_creation_method SHELXL-97
_cell_angle_alpha 90.00
_cell_angle_beta 103.112(9)
_cell_angle_gamma 90.00
_cell_formula_units_Z 2
_cell_length_a 9.4100(10)
_cell_length_b 13.0330(10)
_cell_length_c 15.183(2)
_cell_measurement_reflns_used 7070
_cell_measurement_temperature 298
_cell_measurement_theta_max 28.47
_cell_measurement_theta_min 4.13
_cell_volume 1813.5(3)
_computing_cell_refinement
;
CrysAlis RED, Oxford Diffraction Ltd.,
Version 1.171.29.2 (release 20-01-2006 CrysAlis171 .NET)
(compiled Jan 20 2006,12:36:28)
;
_computing_data_collection
;
CrysAlis CCD, Oxford Diffraction Ltd.,
Version 1.171.29.2 (release 20-01-2006 CrysAlis171 .NET)
(compiled Jan 20 2006,12:36:28)
;
_computing_data_reduction
;
CrysAlis RED, Oxford Diffraction Ltd.,
Version 1.171.29.2 (release 20-01-2006 CrysAlis171 .NET)
(compiled Jan 20 2006,12:36:28)
;
_computing_molecular_graphics 'ORTEP-3 (Farruggia, 1997)'
_computing_publication_material 'PARST97 (Nardelli, 1995)'
_computing_structure_refinement 'SHELXL-97 (Sheldrick, 1997)'
_computing_structure_solution 'SIR97 (Altomare, 1999)'
_diffrn_ambient_temperature 298
_diffrn_detector_area_resol_mean 16.4547
_diffrn_measured_fraction_theta_full 0.993
_diffrn_measured_fraction_theta_max 0.880
_diffrn_measurement_device_type 'Xcalibur3 4 circles diffractometer'
_diffrn_measurement_method 'intensity from \w scans'
_diffrn_radiation_monochromator graphite
_diffrn_radiation_source 'Enhance (Mo) X-ray Source'
_diffrn_radiation_type MoK\a
_diffrn_radiation_wavelength 0.71073
_diffrn_reflns_av_R_equivalents 0.0296
_diffrn_reflns_av_sigmaI/netI 0.0921
_diffrn_reflns_limit_h_max 9
_diffrn_reflns_limit_h_min -12
_diffrn_reflns_limit_k_max 17
_diffrn_reflns_limit_k_min -17
_diffrn_reflns_limit_l_max 19
_diffrn_reflns_limit_l_min -20
_diffrn_reflns_number 13002
_diffrn_reflns_theta_full 25.00
_diffrn_reflns_theta_max 28.47
_diffrn_reflns_theta_min 4.13
_exptl_absorpt_coefficient_mu 0.149
_exptl_absorpt_correction_T_max 0.95
_exptl_absorpt_correction_T_min 0.88
_exptl_absorpt_correction_type empirical
_exptl_absorpt_process_details
;
CrysAlis RED, Oxford Diffraction Ltd.,
Version 1.171.29.2 (release 20-01-2006 CrysAlis171 .NET)
(compiled Jan 20 2006,12:36:28)
;
_exptl_crystal_colour colourless
_exptl_crystal_density_diffrn 1.351
_exptl_crystal_density_method 'not measured'
_exptl_crystal_description prism
_exptl_crystal_F_000 780
_exptl_crystal_size_max 0.6
_exptl_crystal_size_mid 0.4
_exptl_crystal_size_min 0.3
_refine_diff_density_max 0.503
_refine_diff_density_min -0.174
_refine_diff_density_rms 0.045
_refine_ls_abs_structure_details 'Flack H D (1983), Acta Cryst. A39, 876-881'
_refine_ls_abs_structure_Flack -0.09(7)
_refine_ls_extinction_method none
_refine_ls_goodness_of_fit_ref 0.840
_refine_ls_hydrogen_treatment mixed
_refine_ls_matrix_type full
_refine_ls_number_parameters 626
_refine_ls_number_reflns 7070
_refine_ls_number_restraints 1
_refine_ls_restrained_S_all 0.840
_refine_ls_R_factor_all 0.0671
_refine_ls_R_factor_gt 0.0410
_refine_ls_shift/su_max 0.000
_refine_ls_shift/su_mean 0.000
_refine_ls_structure_factor_coef Fsqd
_refine_ls_weighting_details 'calc w=1/[\s^2^(Fo^2^)+(0.0402P)^2^+0.0000P] where P=(Fo^2^+2Fc^2^)/3'
_refine_ls_weighting_scheme calc
_refine_ls_wR_factor_gt 0.0763
_refine_ls_wR_factor_ref 0.0834
_reflns_number_gt 4214
_reflns_number_total 7070
_reflns_threshold_expression >2sigma(I)
_cod_data_source_file c0ce00595a.txt
_cod_data_source_block 4
_cod_original_sg_symbol_H-M P21
_cod_database_code 7205667

loop_
_symmetry_equiv_pos_as_xyz
'x, y, z'
'-x, y+1/2, -z'

loop_
_atom_site_label
_atom_site_type_symbol
_atom_site_fract_x
_atom_site_fract_y
_atom_site_fract_z
_atom_site_U_iso_or_equiv
_atom_site_adp_type
_atom_site_occupancy
_atom_site_symmetry_multiplicity
_atom_site_calc_flag
_atom_site_refinement_flags
_atom_site_disorder_assembly
_atom_site_disorder_group
S1 S 0.74122(9) 0.52999(6) 0.57700(5) 0.0414(2) Uani 1 1 d . . .
O1 O 0.7146(2) 0.27613(15) 0.73934(13) 0.0385(5) Uani 1 1 d . . .
O2 O 0.8179(2) 0.09866(14) 0.63013(14) 0.0389(5) Uani 1 1 d . . .
O3 O 0.9809(2) 0.08483(15) 0.76122(13) 0.0348(5) Uani 1 1 d . . .
N1 N 0.8415(3) 0.30928(17) 0.63299(15) 0.0310(6) Uani 1 1 d . . .
C1 C 0.5833(3) 0.3627(2) 0.61056(18) 0.0345(7) Uani 1 1 d . . .
C2 C 0.5773(3) 0.4610(2) 0.57310(18) 0.0350(8) Uani 1 1 d . . .
C3 C 0.4435(4) 0.5055(3) 0.53445(19) 0.0420(9) Uani 1 1 d . . .
C4 C 0.3150(4) 0.4505(3) 0.5301(2) 0.0518(10) Uani 1 1 d . . .
C5 C 0.3198(4) 0.3519(3) 0.5642(2) 0.0548(10) Uani 1 1 d . . .
C6 C 0.4527(4) 0.3092(3) 0.6049(2) 0.0463(9) Uani 1 1 d . . .
C7 C 0.7170(3) 0.3137(2) 0.6655(2) 0.0324(7) Uani 1 1 d . . .
C8 C 0.8565(3) 0.3415(2) 0.54579(18) 0.0285(7) Uani 1 1 d . . .
C9 C 0.8225(3) 0.4410(2) 0.51550(19) 0.0329(7) Uani 1 1 d . . .
C10 C 0.8570(4) 0.4725(2) 0.4343(2) 0.0365(8) Uani 1 1 d . . .
C11 C 0.9195(3) 0.4049(3) 0.3845(2) 0.0391(8) Uani 1 1 d . . .
C12 C 0.9467(3) 0.3050(3) 0.4127(2) 0.0379(8) Uani 1 1 d . . .
C13 C 0.9139(3) 0.2721(3) 0.4935(2) 0.0343(7) Uani 1 1 d . . .
C14 C 0.9578(3) 0.2461(2) 0.6882(2) 0.0303(7) Uani 1 1 d . . .
C15 C 0.9122(3) 0.1340(2) 0.6920(2) 0.0318(7) Uani 1 1 d . . .
O1B O 0.4429(2) -0.32440(14) 0.81029(13) 0.0367(5) Uani 1 1 d . . .
O2B O 0.1670(2) 0.27675(13) 0.94601(12) 0.0323(5) Uani 1 1 d . . .
O3B O 0.3789(2) 0.36161(14) 0.89001(12) 0.0346(5) Uani 1 1 d . . .
O4B O 0.1793(2) -0.10505(14) 0.96244(14) 0.0358(5) Uani 1 1 d . . .
N1B N 0.3922(2) -0.06182(16) 0.92412(15) 0.0247(5) Uani 1 1 d . . .
N2B N 0.7820(3) -0.04074(17) 0.79130(15) 0.0277(6) Uani 1 1 d . . .
C1B C 0.2713(3) 0.1055(2) 0.94558(19) 0.0273(7) Uani 1 1 d . . .
C2B C 0.2735(3) 0.2099(2) 0.93112(18) 0.0253(7) Uani 1 1 d . . .
C3B C 0.3870(3) 0.2565(2) 0.89840(17) 0.0256(6) Uani 1 1 d . . .
C4B C 0.4946(3) 0.1960(2) 0.87614(18) 0.0261(7) Uani 1 1 d . . .
C5B C 0.4906(3) 0.0894(2) 0.88775(18) 0.0252(6) Uani 1 1 d . . .
C6B C 0.3804(3) 0.0468(2) 0.92306(17) 0.0248(6) Uani 1 1 d . . .
C7B C 0.5917(3) 0.0069(2) 0.86841(16) 0.0236(6) Uani 1 1 d . . .
C8B C 0.5001(3) -0.0924(2) 0.87196(19) 0.0239(7) Uani 1 1 d . . .
C9B C 0.2820(3) -0.1287(2) 0.92935(18) 0.0281(7) Uani 1 1 d . . .
C10B C 0.2997(4) -0.2346(2) 0.8918(2) 0.0307(7) Uani 1 1 d . . .
C11B C 0.3458(3) -0.2381(2) 0.8013(2) 0.0310(7) Uani 1 1 d . . .
C12B C 0.4955(4) -0.3486(3) 0.7314(3) 0.0450(9) Uani 1 1 d . . .
C13B C 0.6339(4) -0.2911(2) 0.7321(2) 0.0389(8) Uani 1 1 d . . .
C14B C 0.6333(3) -0.1885(2) 0.72210(19) 0.0310(7) Uani 1 1 d . . .
C15B C 0.7711(4) -0.1297(2) 0.7273(2) 0.0332(7) Uani 1 1 d . . .
C16B C 0.8264(4) -0.0713(2) 0.8888(2) 0.0328(7) Uani 1 1 d . . .
C17B C 0.7387(3) -0.0005(2) 0.93629(19) 0.0284(7) Uani 1 1 d . . .
C18B C 0.4120(3) -0.1341(2) 0.78259(18) 0.0270(7) Uani 1 1 d . . .
C19B C 0.4946(3) -0.1274(2) 0.70581(19) 0.0291(7) Uani 1 1 d . . .
C20B C 0.5296(4) -0.0141(2) 0.6958(2) 0.0283(7) Uani 1 1 d . . .
C21B C 0.6393(3) 0.0212(2) 0.77856(17) 0.0246(6) Uani 1 1 d . . .
C22B C 0.0379(4) 0.2296(3) 0.9631(3) 0.0381(8) Uani 1 1 d . . .
C23B C 0.4897(4) 0.4112(2) 0.8545(2) 0.0343(8) Uani 1 1 d . . .
O8 O -0.0026(2) -0.34768(17) 0.77773(17) 0.0543(6) Uani 1 1 d . . .
C39 C 0.1219(4) -0.4908(3) 0.7326(3) 0.0782(13) Uani 1 1 d . . .
H39A H 0.1602 -0.4406 0.6980 0.117 Uiso 1 1 calc R . .
H39B H 0.0688 -0.5418 0.6927 0.117 Uiso 1 1 calc R . .
H39C H 0.2008 -0.5229 0.7749 0.117 Uiso 1 1 calc R . .
C40 C -0.0483(5) -0.5079(3) 0.8404(3) 0.0823(14) Uani 1 1 d . . .
H40A H -0.1090 -0.4672 0.8698 0.123 Uiso 1 1 calc R . .
H40B H 0.0258 -0.5412 0.8851 0.123 Uiso 1 1 calc R . .
H40C H -0.1068 -0.5587 0.8030 0.123 Uiso 1 1 calc R . .
C41 C 0.0222(4) -0.4398(3) 0.7827(2) 0.0531(10) Uani 1 1 d . . .
H2NB H 0.862(4) 0.007(2) 0.775(2) 0.059(10) Uiso 1 1 d . . .
H3 H 0.449(3) 0.5724(19) 0.5095(15) 0.016(7) Uiso 1 1 d . . .
H4 H 0.226(3) 0.486(2) 0.5050(19) 0.042(9) Uiso 1 1 d . . .
H5 H 0.226(3) 0.316(2) 0.5586(19) 0.046(9) Uiso 1 1 d . . .
H6 H 0.458(3) 0.237(2) 0.6302(17) 0.027(8) Uiso 1 1 d . . .
H10 H 0.833(3) 0.545(2) 0.4116(17) 0.030(7) Uiso 1 1 d . . .
H11 H 0.953(3) 0.427(2) 0.334(2) 0.058(10) Uiso 1 1 d . . .
H12 H 0.989(3) 0.256(2) 0.375(2) 0.045(8) Uiso 1 1 d . . .
H13 H 0.926(3) 0.207(3) 0.5184(19) 0.045(9) Uiso 1 1 d . . .
H14A H 0.980(3) 0.2673(19) 0.7461(18) 0.021(7) Uiso 1 1 d . . .
H14B H 1.056(3) 0.260(2) 0.6626(18) 0.045(8) Uiso 1 1 d . . .
H1B H 0.193(3) 0.0753(16) 0.9680(14) 0.029(6) Uiso 1 1 d . . .
H4B H 0.577(3) 0.2238(17) 0.8518(16) 0.024(7) Uiso 1 1 d . . .
H8B H 0.565(3) -0.144(2) 0.9078(16) 0.025(7) Uiso 1 1 d . . .
H10A H 0.381(3) -0.268(2) 0.935(2) 0.048(10) Uiso 1 1 d . . .
H10B H 0.207(3) -0.273(2) 0.8917(19) 0.056(10) Uiso 1 1 d . . .
H11B H 0.259(3) -0.2548(19) 0.7496(17) 0.024(7) Uiso 1 1 d . . .
H12A H 0.420(3) -0.334(2) 0.6753(19) 0.035(9) Uiso 1 1 d . . .
H12B H 0.511(3) -0.426(2) 0.7341(16) 0.028(7) Uiso 1 1 d . . .
H13B H 0.726(3) -0.335(2) 0.7521(19) 0.041(9) Uiso 1 1 d . . .
H15A H 0.864(3) -0.173(2) 0.7484(19) 0.042(8) Uiso 1 1 d . . .
H15B H 0.766(2) -0.1018(17) 0.6676(17) 0.016(6) Uiso 1 1 d . . .
H16A H 0.794(3) -0.1446(19) 0.8890(15) 0.019(6) Uiso 1 1 d . . .
H16B H 0.944(3) -0.065(2) 0.9041(19) 0.042(8) Uiso 1 1 d . . .
H17B H 0.780(3) 0.063(2) 0.9442(16) 0.021(7) Uiso 1 1 d . . .
H17A H 0.728(3) -0.030(2) 1.000(2) 0.044(8) Uiso 1 1 d . . .
H18B H 0.326(3) -0.0899(18) 0.7607(16) 0.019(7) Uiso 1 1 d . . .
H19B H 0.423(3) -0.152(2) 0.6535(19) 0.040(9) Uiso 1 1 d . . .
H20B H 0.566(3) -0.0014(18) 0.6437(17) 0.021(7) Uiso 1 1 d . . .
H20A H 0.450(3) 0.030(2) 0.6911(15) 0.018(7) Uiso 1 1 d . . .
H21B H 0.669(3) 0.0937(19) 0.7726(16) 0.021(7) Uiso 1 1 d . . .
H22A H -0.012(3) 0.182(2) 0.917(2) 0.048(9) Uiso 1 1 d . . .
H22B H 0.059(3) 0.193(3) 1.029(3) 0.070(11) Uiso 1 1 d . . .
H22C H -0.027(4) 0.291(3) 0.973(2) 0.079(12) Uiso 1 1 d . . .
H23A H 0.600(3) 0.3962(18) 0.8953(17) 0.028(7) Uiso 1 1 d . . .
H23B H 0.466(3) 0.489(2) 0.8553(16) 0.025(7) Uiso 1 1 d . . .
H23C H 0.496(3) 0.391(2) 0.793(2) 0.053(10) Uiso 1 1 d . . .

loop_
_atom_site_aniso_label
_atom_site_aniso_U_11
_atom_site_aniso_U_22
_atom_site_aniso_U_33
_atom_site_aniso_U_23
_atom_site_aniso_U_13
_atom_site_aniso_U_12
S1 0.0515(5) 0.0327(4) 0.0399(5) -0.0030(4) 0.0104(4) 0.0006(4)
O1 0.0455(14) 0.0405(12) 0.0319(12) 0.0055(10) 0.0140(11) -0.0018(11)
O2 0.0426(13) 0.0360(11) 0.0367(12) -0.0034(10) 0.0059(11) -0.0088(11)
O3 0.0321(12) 0.0353(11) 0.0378(12) 0.0070(10) 0.0096(10) 0.0001(10)
N1 0.0324(15) 0.0328(13) 0.0297(14) 0.0015(11) 0.0110(12) -0.0041(12)
C1 0.0330(19) 0.0440(19) 0.0281(16) -0.0026(16) 0.0106(15) 0.0000(16)
C2 0.039(2) 0.0415(19) 0.0248(16) 0.0024(14) 0.0078(15) 0.0049(16)
C3 0.053(3) 0.052(2) 0.0221(17) 0.0038(16) 0.0111(17) 0.015(2)
C4 0.037(2) 0.090(3) 0.0308(19) 0.004(2) 0.0117(17) 0.020(2)
C5 0.035(2) 0.091(3) 0.038(2) 0.011(2) 0.0069(18) -0.003(2)
C6 0.040(2) 0.065(2) 0.0349(19) 0.0087(18) 0.0107(17) 0.001(2)
C7 0.0360(19) 0.0317(16) 0.0304(17) -0.0031(14) 0.0092(15) -0.0043(15)
C8 0.0269(17) 0.0326(18) 0.0265(16) -0.0047(13) 0.0069(14) -0.0074(14)
C9 0.0332(18) 0.0327(17) 0.0322(17) -0.0017(14) 0.0061(15) -0.0047(15)
C10 0.0344(19) 0.035(2) 0.0380(19) 0.0049(16) 0.0049(16) -0.0070(15)
C11 0.0291(19) 0.054(2) 0.0349(19) 0.0086(17) 0.0079(16) -0.0063(17)
C12 0.0320(19) 0.051(2) 0.0332(18) -0.0083(17) 0.0127(15) -0.0070(17)
C13 0.0304(18) 0.0387(19) 0.0342(18) -0.0001(16) 0.0079(15) -0.0081(16)
C14 0.0302(18) 0.0329(18) 0.0272(18) -0.0013(14) 0.0053(16) -0.0010(15)
C15 0.0338(19) 0.0327(17) 0.0323(18) -0.0023(15) 0.0149(16) -0.0017(16)
O1B 0.0460(13) 0.0291(12) 0.0390(12) 0.0007(9) 0.0179(11) -0.0015(10)
O2B 0.0321(12) 0.0244(10) 0.0459(12) -0.0051(9) 0.0203(10) 0.0003(10)
O3B 0.0386(12) 0.0252(11) 0.0443(12) -0.0012(10) 0.0186(10) 0.0007(10)
O4B 0.0302(12) 0.0343(11) 0.0481(12) -0.0001(10) 0.0198(11) -0.0035(10)
N1B 0.0230(13) 0.0225(12) 0.0308(13) 0.0017(10) 0.0103(11) -0.0015(11)
N2B 0.0276(14) 0.0266(13) 0.0320(14) 0.0023(11) 0.0134(12) 0.0036(11)
C1B 0.0237(17) 0.0285(17) 0.0331(17) 0.0000(13) 0.0133(14) -0.0005(14)
C2B 0.0259(17) 0.0233(15) 0.0280(16) -0.0040(13) 0.0087(14) -0.0006(14)
C3B 0.0304(16) 0.0220(15) 0.0262(15) 0.0028(13) 0.0103(14) 0.0023(14)
C4B 0.0244(17) 0.0313(16) 0.0252(15) -0.0022(13) 0.0107(14) -0.0080(14)
C5B 0.0211(16) 0.0285(16) 0.0266(15) -0.0036(13) 0.0070(13) -0.0012(14)
C6B 0.0233(16) 0.0252(16) 0.0254(15) 0.0006(13) 0.0041(13) -0.0010(13)
C7B 0.0218(15) 0.0278(16) 0.0217(14) 0.0011(12) 0.0060(12) 0.0009(13)
C8B 0.0257(16) 0.0227(15) 0.0244(16) 0.0015(13) 0.0077(13) 0.0029(14)
C9B 0.0231(16) 0.0303(16) 0.0301(16) 0.0054(14) 0.0043(14) -0.0002(15)
C10B 0.0305(18) 0.0269(16) 0.0371(18) 0.0004(15) 0.0127(16) -0.0035(15)
C11B 0.0308(17) 0.0279(16) 0.0326(17) -0.0041(15) 0.0038(15) -0.0006(15)
C12B 0.067(3) 0.0266(18) 0.048(2) -0.0101(17) 0.028(2) -0.0049(19)
C13B 0.051(2) 0.0294(18) 0.0433(19) -0.0028(15) 0.0246(18) 0.0023(17)
C14B 0.043(2) 0.0269(16) 0.0278(16) -0.0017(13) 0.0173(15) 0.0019(15)
C15B 0.038(2) 0.0296(17) 0.0355(18) 0.0027(15) 0.0161(16) 0.0104(16)
C16B 0.0286(19) 0.0356(19) 0.0350(18) 0.0114(14) 0.0088(15) 0.0025(15)
C17B 0.0288(18) 0.0274(16) 0.0295(17) 0.0010(14) 0.0077(15) -0.0093(15)
C18B 0.0270(17) 0.0277(16) 0.0274(16) 0.0055(13) 0.0083(14) 0.0028(15)
C19B 0.0346(18) 0.0266(16) 0.0257(16) -0.0019(14) 0.0057(15) -0.0040(15)
C20B 0.0321(19) 0.0265(16) 0.0289(17) 0.0051(13) 0.0127(15) 0.0074(15)
C21B 0.0233(16) 0.0204(15) 0.0329(16) 0.0019(13) 0.0122(14) 0.0017(13)
C22B 0.0343(19) 0.0348(19) 0.051(2) -0.0077(18) 0.0222(18) -0.0013(17)
C23B 0.046(2) 0.0209(17) 0.041(2) 0.0041(15) 0.0209(18) -0.0021(15)
O8 0.0498(15) 0.0300(13) 0.0763(17) -0.0042(12) -0.0001(13) -0.0023(12)
C39 0.043(2) 0.054(2) 0.132(4) -0.018(3) 0.005(3) 0.002(2)
C40 0.136(4) 0.051(2) 0.052(2) 0.004(2) 0.005(3) -0.022(3)
C41 0.045(2) 0.040(2) 0.056(2) -0.0033(19) -0.0249(19) -0.0055(18)

loop_
_atom_type_symbol
_atom_type_description
_atom_type_scat_dispersion_real
_atom_type_scat_dispersion_imag
_atom_type_scat_source
C C 0.0033 0.0016 'International Tables Vol C Tables 4.2.6.8 and 6.1.1.4'
H H 0.0000 0.0000 'International Tables Vol C Tables 4.2.6.8 and 6.1.1.4'
N N 0.0061 0.0033 'International Tables Vol C Tables 4.2.6.8 and 6.1.1.4'
O O 0.0106 0.0060 'International Tables Vol C Tables 4.2.6.8 and 6.1.1.4'
S S 0.1246 0.1234 'International Tables Vol C Tables 4.2.6.8 and 6.1.1.4'

loop_
_geom_angle_atom_site_label_1
_geom_angle_atom_site_label_2
_geom_angle_atom_site_label_3
_geom_angle
_geom_angle_site_symmetry_1
_geom_angle_site_symmetry_3
_geom_angle_publ_flag
C9 S1 C2 97.30(13) . . ?
C7 N1 C8 126.5(2) . . ?
C7 N1 C14 113.8(2) . . ?
C8 N1 C14 118.5(2) . . ?
C2 C1 C6 118.5(3) . . ?
C2 C1 C7 124.9(3) . . ?
C6 C1 C7 116.2(3) . . ?
C3 C2 C1 120.2(3) . . ?
C3 C2 S1 120.0(2) . . ?
C1 C2 S1 119.7(2) . . ?
C2 C3 C4 119.9(3) . . ?
C5 C4 C3 120.4(4) . . ?
C6 C5 C4 119.5(4) . . ?
C5 C6 C1 121.4(4) . . ?
O1 C7 N1 120.4(3) . . ?
O1 C7 C1 119.6(3) . . ?
N1 C7 C1 120.0(2) . . ?
C13 C8 C9 120.5(3) . . ?
C13 C8 N1 118.1(3) . . ?
C9 C8 N1 121.2(2) . . ?
C8 C9 C10 118.8(3) . . ?
C8 C9 S1 122.2(2) . . ?
C10 C9 S1 119.0(2) . . ?
C11 C10 C9 120.5(3) . . ?
C10 C11 C12 120.4(3) . . ?
C11 C12 C13 120.0(3) . . ?
C8 C13 C12 119.5(3) . . ?
N1 C14 C15 112.2(3) . . ?
O2 C15 O3 125.9(3) . . ?
O2 C15 C14 119.4(3) . . ?
O3 C15 C14 114.7(3) . . ?
C12B O1B C11B 115.2(2) . . ?
C2B O2B C22B 115.7(2) . . ?
C3B O3B C23B 117.0(2) . . ?
C9B N1B C6B 125.2(2) . . ?
C9B N1B C8B 118.7(2) . . ?
C6B N1B C8B 108.9(2) . . ?
C16B N2B C15B 113.4(2) . . ?
C16B N2B C21B 107.7(2) . . ?
C15B N2B C21B 113.2(2) . . ?
C2B C1B C6B 117.9(3) . . ?
C1B C2B O2B 123.8(2) . . ?
C1B C2B C3B 121.3(3) . . ?
O2B C2B C3B 114.8(2) . . ?
O3B C3B C4B 124.9(2) . . ?
O3B C3B C2B 115.5(2) . . ?
C4B C3B C2B 119.6(3) . . ?
C3B C4B C5B 119.4(3) . . ?
C6B C5B C4B 119.3(3) . . ?
C6B C5B C7B 110.5(2) . . ?
C4B C5B C7B 130.2(3) . . ?
C1B C6B C5B 122.4(2) . . ?
C1B C6B N1B 127.5(2) . . ?
C5B C6B N1B 109.9(2) . . ?
C5B C7B C17B 115.3(2) . . ?
C5B C7B C21B 114.2(2) . . ?
C17B C7B C21B 101.8(2) . . ?
C5B C7B C8B 101.9(2) . . ?
C17B C7B C8B 110.2(2) . . ?
C21B C7B C8B 113.8(2) . . ?
N1B C8B C18B 105.8(2) . . ?
N1B C8B C7B 104.3(2) . . ?
C18B C8B C7B 117.3(2) . . ?
O4B C9B N1B 122.8(3) . . ?
O4B C9B C10B 123.1(3) . . ?
N1B C9B C10B 114.1(2) . . ?
C9B C10B C11B 116.2(2) . . ?
O1B C11B C10B 103.9(2) . . ?
O1B C11B C18B 115.5(2) . . ?
C10B C11B C18B 110.2(2) . . ?
O1B C12B C13B 110.4(3) . . ?
C14B C13B C12B 120.9(3) . . ?
C13B C14B C15B 121.5(3) . . ?
C13B C14B C19B 121.8(3) . . ?
C15B C14B C19B 116.7(3) . . ?
C14B C15B N2B 111.2(2) . . ?
N2B C16B C17B 104.3(2) . . ?
C16B C17B C7B 102.9(2) . . ?
C8B C18B C19B 112.8(2) . . ?
C8B C18B C11B 108.1(2) . . ?
C19B C18B C11B 118.8(2) . . ?
C14B C19B C20B 109.3(3) . . ?
C14B C19B C18B 114.4(2) . . ?
C20B C19B C18B 106.7(2) . . ?
C21B C20B C19B 109.6(2) . . ?
C20B C21B C7B 114.8(2) . . ?
C20B C21B N2B 111.0(2) . . ?
C7B C21B N2B 104.2(2) . . ?
O8 C41 C39 122.6(4) . . ?
O8 C41 C40 120.9(4) . . ?
C39 C41 C40 116.5(3) . . ?

loop_
_geom_bond_atom_site_label_1
_geom_bond_atom_site_label_2
_geom_bond_distance
_geom_bond_site_symmetry_2
_geom_bond_publ_flag
S1 C9 1.768(3) . ?
S1 C2 1.775(3) . ?
O1 C7 1.229(3) . ?
O2 C15 1.227(3) . ?
O3 C15 1.275(3) . ?
N1 C7 1.372(3) . ?
N1 C8 1.426(3) . ?
N1 C14 1.470(4) . ?
C1 C2 1.398(4) . ?
C1 C6 1.398(4) . ?
C1 C7 1.487(4) . ?
C2 C3 1.389(4) . ?
C3 C4 1.395(5) . ?
C4 C5 1.381(5) . ?
C5 C6 1.380(5) . ?
C8 C13 1.391(4) . ?
C8 C9 1.389(4) . ?
C9 C10 1.406(4) . ?
C10 C11 1.376(4) . ?
C11 C12 1.377(4) . ?
C12 C13 1.398(4) . ?
C14 C15 1.527(4) . ?
O1B C12B 1.431(4) . ?
O1B C11B 1.435(3) . ?
O2B C2B 1.384(3) . ?
O2B C22B 1.437(4) . ?
O3B C3B 1.376(3) . ?
O3B C23B 1.432(3) . ?
O4B C9B 1.226(3) . ?
N1B C9B 1.370(3) . ?
N1B C6B 1.419(3) . ?
N1B C8B 1.478(3) . ?
N2B C16B 1.498(4) . ?
N2B C15B 1.501(4) . ?
N2B C21B 1.540(3) . ?
C1B C2B 1.379(4) . ?
C1B C6B 1.385(4) . ?
C2B C3B 1.413(4) . ?
C3B C4B 1.385(4) . ?
C4B C5B 1.401(4) . ?
C5B C6B 1.387(4) . ?
C5B C7B 1.509(4) . ?
C7B C17B 1.528(4) . ?
C7B C21B 1.540(3) . ?
C7B C8B 1.562(4) . ?
C8B C18B 1.521(4) . ?
C9B C10B 1.517(4) . ?
C10B C11B 1.534(4) . ?
C11B C18B 1.544(4) . ?
C12B C13B 1.501(5) . ?
C13B C14B 1.346(4) . ?
C14B C15B 1.493(4) . ?
C14B C19B 1.500(4) . ?
C16B C17B 1.524(4) . ?
C18B C19B 1.544(4) . ?
C19B C20B 1.528(4) . ?
C20B C21B 1.505(4) . ?
O8 C41 1.222(4) . ?
C39 C41 1.492(5) . ?
C40 C41 1.503(5) . ?
